data_1576347
loop_
_publ_author_name
'Gonz\'alez S\'anchez, Marina'
'Garcia, Ana M.'
'Valera, Jorge Santos'
'Rodr\'iguez, Ana Mar\'ia'
'Cabanillas, Juan'
'Prieto, Pilar'
'Gonzalez Rodriguez, David'

_publ_section_title
;
 Understanding Self-Assembly across Scales in BODIPY Derivatives: from
 Supramolecular Aggregation in Solution to Optical-Waveguiding Crystalline
 Materials
;
_journal_name_full 'Chemical Science'
_journal_paper_doi 10.1039/D5SC07776A
_journal_year 2025
_chemical_absolute_configuration syn
_chemical_formula_moiety 'C38 H41 B F2 N2'
_chemical_formula_sum 'C38 H41 B F2 N2'
_chemical_formula_weight 574.54
_space_group_crystal_system orthorhombic
_space_group_IT_number 19
_space_group_name_Hall 'P 2ac 2ab'
_space_group_name_H-M_alt 'P 21 21 21'
_atom_sites_solution_hydrogens geom
_audit_creation_date 2025-07-29
_audit_creation_method
;
Olex2 1.5
(compiled 2025.07.13 svn.rb7424aed for OlexSys, GUI svn.r7308)
;
_audit_update_record
;
2025-07-29 deposited with the CCDC.	2025-11-21 downloaded from the CCDC.
;
_cell_angle_alpha 90
_cell_angle_beta 90
_cell_angle_gamma 90
_cell_formula_units_Z 8
_cell_length_a 20.637(5)
_cell_length_b 11.267(3)
_cell_length_c 28.605(6)
_cell_measurement_reflns_used 1509
_cell_measurement_temperature 296.15
_cell_measurement_theta_max 14.4297
_cell_measurement_theta_min 2.179
_cell_volume 6651(3)
_computing_cell_refinement 'SAINT v8.37A (Bruker, 2015)'
_computing_data_reduction 'SAINT v8.37A (Bruker, 2015)'
_computing_molecular_graphics 'Olex2 1.5 (Dolomanov et al., 2009)'
_computing_publication_material 'Olex2 1.5 (Dolomanov et al., 2009)'
_computing_structure_refinement 'XL  (Sheldrick, 2008)'
_computing_structure_solution 'XM  (sheldrick, 2008)'
_diffrn_ambient_temperature 296.15
_diffrn_measured_fraction_theta_full 0.997
_diffrn_measured_fraction_theta_max 0.996
_diffrn_measurement_device_type APEXII
_diffrn_radiation_type MoK\a
_diffrn_radiation_wavelength 0.71073
_diffrn_reflns_av_R_equivalents 0.1360
_diffrn_reflns_av_unetI/netI 0.2101
_diffrn_reflns_Laue_measured_fraction_full 0.997
_diffrn_reflns_Laue_measured_fraction_max 0.996
_diffrn_reflns_limit_h_max 24
_diffrn_reflns_limit_h_min -22
_diffrn_reflns_limit_k_max 13
_diffrn_reflns_limit_k_min -13
_diffrn_reflns_limit_l_max 30
_diffrn_reflns_limit_l_min -34
_diffrn_reflns_number 31106
_diffrn_reflns_point_group_measured_fraction_full 0.998
_diffrn_reflns_point_group_measured_fraction_max 0.998
_diffrn_reflns_theta_full 24.997
_diffrn_reflns_theta_max 24.997
_diffrn_reflns_theta_min 2.301
_diffrn_source_current 25.0
_diffrn_source_power 1.125
_diffrn_source_voltage 45.0
_exptl_absorpt_coefficient_mu 0.074
_exptl_absorpt_correction_T_max 0.7454
_exptl_absorpt_correction_T_min 0.6173
_exptl_absorpt_correction_type multi-scan
_exptl_absorpt_process_details
;
SADABS-2014/5 (Bruker,2014/5) was used for absorption correction.
wR2(int) was 0.1330 before and 0.0514 after correction.
The Ratio of minimum to maximum transmission is 0.8281.
The \l/2 correction factor is 0.00150.
;
_exptl_crystal_colour violet
_exptl_crystal_colour_primary violet
_exptl_crystal_density_diffrn 1.147
_exptl_crystal_description prism
_exptl_crystal_F_000 2448
_exptl_crystal_size_max 0.13
_exptl_crystal_size_mid 0.09
_exptl_crystal_size_min 0.02
_exptl_transmission_factor_max 0.745
_exptl_transmission_factor_min 0.617
_refine_diff_density_max 0.215
_refine_diff_density_min -0.218
_refine_diff_density_rms 0.055
_refine_ls_abs_structure_details
;
 Refined as an inversion twin.
;
_refine_ls_abs_structure_Flack 0(3)
_refine_ls_extinction_coef 0.0033(6)
_refine_ls_extinction_expression Fc^*^=kFc[1+0.001xFc^2^\l^3^/sin(2\q)]^-1/4^
_refine_ls_extinction_method 'SHELXL-2014/7 (Sheldrick 2014'
_refine_ls_goodness_of_fit_ref 0.916
_refine_ls_hydrogen_treatment constr
_refine_ls_matrix_type full
_refine_ls_number_parameters 787
_refine_ls_number_reflns 11641
_refine_ls_number_restraints 732
_refine_ls_restrained_S_all 0.917
_refine_ls_R_factor_all 0.2653
_refine_ls_R_factor_gt 0.0826
_refine_ls_shift/su_max 0.003
_refine_ls_shift/su_mean 0.000
_refine_ls_structure_factor_coef Fsqd
_refine_ls_weighting_details 'w=1/[\s^2^(Fo^2^)+(0.0946P)^2^] where P=(Fo^2^+2Fc^2^)/3'
_refine_ls_weighting_scheme calc
_refine_ls_wR_factor_gt 0.1741
_refine_ls_wR_factor_ref 0.2509
_reflns_Friedel_coverage 0.811
_reflns_Friedel_fraction_full 0.999
_reflns_Friedel_fraction_max 0.999
_reflns_number_gt 3737
_reflns_number_total 11641
_reflns_threshold_expression 'I > 2\s(I)'
_cod_data_source_file d5sc07776a2.cif
_cod_data_source_block S_1
_cod_database_code 1576347
_shelx_shelxl_version_number 2014/7
_shelx_space_group_comment
;
The symmetry employed for this shelxl refinement is uniquely defined
by the following loop, which should always be used as a source of
symmetry information in preference to the above space-group names.
They are only intended as comments.
;
_shelx_estimated_absorpt_t_max 0.999
_shelx_estimated_absorpt_t_min 0.991
_olex2_refinement_description
;
1. Twinned data refinement
 Scales: 1(3)
 0(3)
2. Fixed Uiso
 At 1.2 times of:
  All C(H) groups, All C(H,H) groups
 At 1.5 times of:
  All C(H,H,H) groups
3. Restrained distances
 C35A-C36A
 1.5 with sigma of 0.02
 C36A-C38A
 1.5 with sigma of 0.02
 C36A-C37A
 1.5 with sigma of 0.02
4. Rigid bond restraints
 C36A, C37A, C38A
 with sigma for 1-2 distances of 0.01 and sigma for 1-3 distances of 0.01
 C36A, C37A
 with sigma for 1-2 distances of 0.01 and sigma for 1-3 distances of 0.01
5. Uiso/Uaniso restraints and constraints
Uanis(C35A) \\sim Ueq, Uanis(C36A) \\sim Ueq, Uanis(C37A) \\sim Ueq,
Uanis(C38A) \\sim Ueq: with sigma of 0.1 and sigma for terminal atoms of 0.2
6. Rigid body (RIGU) restrains
 All non-hydrogen atoms
 with sigma for 1-2 distances of 0.004 and sigma for 1-3 distances of 0.004
7. Same fragment restrains
{C35, C36, C37, C38} sigma for 1-2: 0.02, 1-3: 0.04
as in
{C35A, C36A, C37A, C38A}
8.a Ternary CH refined with riding coordinates:
 C31(H31), C36(H36), C31A(H31A), C36A(H36A)
8.b Secondary CH2 refined with riding coordinates:
 C30(H30A,H30B), C33(H33A,H33B), C34(H34A,H34B), C35(H35A,H35B), C30A(H30C,
 H30D), C33A(H33C,H33D), C34A(H34C,H34D), C35A(H35C,H35D)
8.c Me refined with everything fixed:
 C37A(H37D,H37E,H37F)
8.d Me refined with riding coordinates:
 C37(H37A,H37B,H37C), C38(H38A,H38B,H38C), C38A(H38D,H38E,H38F)
8.e Aromatic/amide H refined with riding coordinates:
 C10(H10), C11(H11), C12(H12), C13(H13), C14(H14), C25(H25), C26(H26),
 C27(H27), C28(H28), C29(H29), C10A(H10A), C11A(H11A), C12A(H12A), C13A(H13A),
 C14A(H14A), C25A(H25A), C26A(H26A), C27A(H27A), C28A(H28A), C29A(H29A)
8.f Idealised Me refined as rotating group:
 C5(H5A,H5B,H5C), C6(H6A,H6B,H6C), C20(H20A,H20B,H20C), C21(H21A,H21B,H21C),
 C32(H32A,H32B,H32C), C5A(H5AA,H5AB,H5AC), C6A(H6AA,H6AB,H6AC), C20A(H20D,H20E,
 H20F), C21A(H21D,H21E,H21F), C32A(H32D,H32E,H32F)
;
_olex2_submission_special_instructions 'No special instructions were received'

loop_
_space_group_symop_operation_xyz
'x, y, z'
'-x+1/2, -y, z+1/2'
'x+1/2, -y+1/2, -z'
'-x, y+1/2, -z+1/2'

loop_
_atom_site_label
_atom_site_type_symbol
_atom_site_fract_x
_atom_site_fract_y
_atom_site_fract_z
_atom_site_U_iso_or_equiv
_atom_site_adp_type
_atom_site_occupancy
_atom_site_site_symmetry_order
_atom_site_calc_flag
_atom_site_refinement_flags_posn
_atom_site_refinement_flags_adp
_atom_site_refinement_flags_occupancy
_atom_site_disorder_assembly
_atom_site_disorder_group
F1 F 0.5413(3) 0.6618(5) 0.63343(18) 0.0906(19) Uani 1 1 d . U . . .
F2 F 0.4468(3) 0.6558(5) 0.5938(2) 0.0832(17) Uani 1 1 d . U . . .
N1 N 0.5453(4) 0.6319(7) 0.5511(3) 0.059(2) Uani 1 1 d . U . . .
N2 N 0.5052(3) 0.4742(6) 0.6027(3) 0.057(2) Uani 1 1 d . U . . .
C1 C 0.5796(4) 0.5461(9) 0.5243(3) 0.055(2) Uani 1 1 d . U . . .
C2 C 0.6094(5) 0.6068(9) 0.4860(3) 0.059(3) Uani 1 1 d . U . . .
C3 C 0.5942(5) 0.7265(9) 0.4911(4) 0.064(3) Uani 1 1 d . U . . .
C4 C 0.5553(5) 0.7389(8) 0.5307(4) 0.063(3) Uani 1 1 d . U . . .
C5 C 0.6505(5) 0.5625(9) 0.4472(3) 0.073(3) Uani 1 1 d . U . . .
H5A H 0.6902 0.5314 0.4597 0.110 Uiso 1 1 calc R U . . .
H5B H 0.6600 0.6265 0.4261 0.110 Uiso 1 1 calc R U . . .
H5C H 0.6279 0.5009 0.4307 0.110 Uiso 1 1 calc R U . . .
C6 C 0.5293(5) 0.8498(9) 0.5517(3) 0.088(3) Uani 1 1 d . U . . .
H6A H 0.4882 0.8684 0.5377 0.132 Uiso 1 1 calc R U . . .
H6B H 0.5591 0.9138 0.5462 0.132 Uiso 1 1 calc R U . . .
H6C H 0.5236 0.8389 0.5847 0.132 Uiso 1 1 calc R U . . .
C7 C 0.6142(5) 0.8222(10) 0.4616(4) 0.069(3) Uani 1 1 d . U . . .
C8 C 0.6339(5) 0.8945(10) 0.4354(4) 0.075(3) Uani 1 1 d . U . . .
C9 C 0.6610(5) 0.9796(9) 0.4030(4) 0.067(3) Uani 1 1 d . U . . .
C10 C 0.7013(6) 0.9391(10) 0.3683(4) 0.088(4) Uani 1 1 d . U . . .
H10 H 0.7117 0.8589 0.3668 0.105 Uiso 1 1 calc R U . . .
C11 C 0.7260(6) 1.0145(13) 0.3363(5) 0.110(4) Uani 1 1 d . U . . .
H11 H 0.7515 0.9854 0.3121 0.132 Uiso 1 1 calc R U . . .
C12 C 0.7136(6) 1.1359(12) 0.3394(4) 0.095(4) Uani 1 1 d . U . . .
H12 H 0.7328 1.1885 0.3185 0.114 Uiso 1 1 calc R U . . .
C13 C 0.6733(6) 1.1758(11) 0.3731(4) 0.106(4) Uani 1 1 d . U . . .
H13 H 0.6628 1.2560 0.3743 0.127 Uiso 1 1 calc R U . . .
C14 C 0.6474(5) 1.0986(10) 0.4059(4) 0.085(3) Uani 1 1 d . U . . .
H14 H 0.6210 1.1273 0.4297 0.102 Uiso 1 1 calc R U . . .
C15 C 0.5780(5) 0.4285(8) 0.5374(3) 0.056(3) Uani 1 1 d . U . . .
C16 C 0.5382(5) 0.3895(8) 0.5746(3) 0.060(3) Uani 1 1 d . U . . .
C17 C 0.5235(5) 0.2771(8) 0.5933(4) 0.061(3) Uani 1 1 d . U . . .
C18 C 0.4838(5) 0.2924(9) 0.6313(4) 0.064(3) Uani 1 1 d . U . . .
C19 C 0.4743(5) 0.4155(9) 0.6370(3) 0.060(3) Uani 1 1 d . U . . .
C20 C 0.5430(5) 0.1542(8) 0.5764(4) 0.090(4) Uani 1 1 d . U . . .
H20A H 0.5283 0.1430 0.5449 0.135 Uiso 1 1 calc R U . . .
H20B H 0.5238 0.0952 0.5963 0.135 Uiso 1 1 calc R U . . .
H20C H 0.5894 0.1468 0.5775 0.135 Uiso 1 1 calc R U . . .
C21 C 0.4361(5) 0.4751(9) 0.6750(3) 0.084(3) Uani 1 1 d . U . . .
H21A H 0.4637 0.5288 0.6918 0.126 Uiso 1 1 calc R U . . .
H21B H 0.4195 0.4162 0.6960 0.126 Uiso 1 1 calc R U . . .
H21C H 0.4008 0.5183 0.6614 0.126 Uiso 1 1 calc R U . . .
C22 C 0.4602(5) 0.2037(10) 0.6622(4) 0.077(3) Uani 1 1 d . U . . .
C23 C 0.4475(5) 0.1229(10) 0.6871(4) 0.081(3) Uani 1 1 d . U . . .
C24 C 0.4328(5) 0.0239(11) 0.7183(4) 0.078(3) Uani 1 1 d . U . . .
C25 C 0.4533(6) -0.0888(11) 0.7052(4) 0.103(4) Uani 1 1 d . U . . .
H25 H 0.4744 -0.1001 0.6768 0.123 Uiso 1 1 calc R U . . .
C26 C 0.4420(8) -0.1851(14) 0.7350(5) 0.142(6) Uani 1 1 d . U . . .
H26 H 0.4562 -0.2610 0.7274 0.170 Uiso 1 1 calc R U . . .
C27 C 0.4105(7) -0.1644(15) 0.7743(6) 0.127(5) Uani 1 1 d . U . . .
H27 H 0.4002 -0.2298 0.7927 0.153 Uiso 1 1 calc R U . . .
C28 C 0.3915(7) -0.0561(15) 0.7904(5) 0.127(5) Uani 1 1 d . U . . .
H28 H 0.3725 -0.0467 0.8196 0.152 Uiso 1 1 calc R U . . .
C29 C 0.4025(6) 0.0427(13) 0.7597(4) 0.111(4) Uani 1 1 d . U . . .
H29 H 0.3890 0.1185 0.7682 0.134 Uiso 1 1 calc R U . . .
C30 C 0.6225(4) 0.3374(9) 0.5155(3) 0.064(3) Uani 1 1 d . U . . .
H30A H 0.6396 0.3688 0.4864 0.077 Uiso 1 1 calc R U . . .
H30B H 0.5978 0.2666 0.5082 0.077 Uiso 1 1 calc R U . . .
C31 C 0.6801(5) 0.3037(9) 0.5484(4) 0.075(3) Uani 1 1 d . U . . .
H31 H 0.6620 0.2713 0.5774 0.090 Uiso 1 1 calc R U . . .
C32 C 0.7188(5) 0.2053(9) 0.5245(4) 0.102(4) Uani 1 1 d . U . . .
H32A H 0.6911 0.1384 0.5188 0.153 Uiso 1 1 calc R U . . .
H32B H 0.7540 0.1815 0.5444 0.153 Uiso 1 1 calc R U . . .
H32C H 0.7357 0.2340 0.4954 0.153 Uiso 1 1 calc R U . . .
C33 C 0.7228(6) 0.4089(10) 0.5612(5) 0.113(4) Uani 1 1 d . U . . .
H33A H 0.6959 0.4772 0.5684 0.136 Uiso 1 1 calc R U . . .
H33B H 0.7505 0.4293 0.5350 0.136 Uiso 1 1 calc R U . . .
C34 C 0.7651(7) 0.3761(14) 0.6045(6) 0.162(7) Uani 1 1 d . U . . .
H34A H 0.7402 0.3225 0.6239 0.195 Uiso 1 1 calc R U . . .
H34B H 0.8025 0.3322 0.5933 0.195 Uiso 1 1 calc R U . . .
C35 C 0.7876(8) 0.4682(15) 0.6328(5) 0.157(6) Uani 1 1 d D U . . .
H35A H 0.7500 0.5054 0.6470 0.188 Uiso 1 1 calc R U . . .
H35B H 0.8073 0.5270 0.6125 0.188 Uiso 1 1 calc R U . . .
C36 C 0.8352(9) 0.4428(17) 0.6714(5) 0.166(7) Uani 1 1 d D U . . .
H36 H 0.8739 0.4066 0.6576 0.200 Uiso 1 1 calc R U . . .
C37 C 0.8541(11) 0.5537(18) 0.6936(6) 0.272(12) Uani 1 1 d D U . . .
H37A H 0.8716 0.6065 0.6705 0.409 Uiso 1 1 calc R U . . .
H37B H 0.8168 0.5896 0.7079 0.409 Uiso 1 1 calc R U . . .
H37C H 0.8863 0.5382 0.7170 0.409 Uiso 1 1 calc R U . . .
C38 C 0.8090(11) 0.3625(19) 0.7049(6) 0.261(12) Uani 1 1 d D U . . .
H38A H 0.7969 0.2900 0.6896 0.391 Uiso 1 1 calc R U . . .
H38B H 0.8410 0.3460 0.7284 0.391 Uiso 1 1 calc R U . . .
H38C H 0.7715 0.3974 0.7192 0.391 Uiso 1 1 calc R U . . .
B1 B 0.5075(7) 0.6081(10) 0.5962(5) 0.067(3) Uani 1 1 d . U . . .
F1A F 0.5464(3) 0.3208(5) 0.4149(2) 0.0906(19) Uani 1 1 d . U . . .
F2A F 0.4572(3) 0.3093(5) 0.37032(19) 0.101(2) Uani 1 1 d . U . . .
N1A N 0.4876(4) 0.5000(7) 0.4001(3) 0.061(2) Uani 1 1 d . U . . .
N2A N 0.4436(4) 0.3457(7) 0.4520(3) 0.064(2) Uani 1 1 d . U . . .
C1A C 0.4545(5) 0.5860(8) 0.4267(3) 0.056(2) Uani 1 1 d . U . . .
C2A C 0.4710(5) 0.6967(8) 0.4065(4) 0.064(3) Uani 1 1 d . U . . .
C3A C 0.5104(5) 0.6769(9) 0.3686(3) 0.064(3) Uani 1 1 d . U . . .
C4A C 0.5205(5) 0.5538(9) 0.3651(4) 0.072(3) Uani 1 1 d . U . . .
C5A C 0.4536(5) 0.8218(8) 0.4217(3) 0.079(3) Uani 1 1 d . U . . .
H5AA H 0.4101 0.8397 0.4120 0.119 Uiso 1 1 calc R U . . .
H5AB H 0.4830 0.8772 0.4077 0.119 Uiso 1 1 calc R U . . .
H5AC H 0.4565 0.8276 0.4552 0.119 Uiso 1 1 calc R U . . .
C6A C 0.5589(5) 0.4911(9) 0.3290(3) 0.088(4) Uani 1 1 d . U . . .
H6AA H 0.5374 0.4977 0.2993 0.132 Uiso 1 1 calc R U . . .
H6AB H 0.5629 0.4089 0.3373 0.132 Uiso 1 1 calc R U . . .
H6AC H 0.6012 0.5261 0.3269 0.132 Uiso 1 1 calc R U . . .
C7A C 0.5350(5) 0.7649(9) 0.3373(3) 0.068(3) Uani 1 1 d . U . . .
C8A C 0.5492(5) 0.8447(10) 0.3122(4) 0.077(3) Uani 1 1 d . U . . .
C9A C 0.5659(6) 0.9422(11) 0.2820(4) 0.084(3) Uani 1 1 d . U . . .
C10A C 0.5508(7) 1.0564(11) 0.2944(5) 0.114(4) Uani 1 1 d . U . . .
H10A H 0.5306 1.0716 0.3228 0.137 Uiso 1 1 calc R U . . .
C11A C 0.5655(7) 1.1490(13) 0.2645(5) 0.133(5) Uani 1 1 d . U . . .
H11A H 0.5556 1.2272 0.2721 0.160 Uiso 1 1 calc R U . . .
C12A C 0.5954(7) 1.1201(15) 0.2232(6) 0.132(5) Uani 1 1 d . U . . .
H12A H 0.6065 1.1822 0.2033 0.158 Uiso 1 1 calc R U . . .
C13A C 0.6099(7) 1.0103(15) 0.2092(5) 0.130(5) Uani 1 1 d . U . . .
H13A H 0.6300 0.9960 0.1806 0.156 Uiso 1 1 calc R U . . .
C14A C 0.5938(6) 0.9199(12) 0.2387(4) 0.109(4) Uani 1 1 d . U . . .
H14A H 0.6017 0.8419 0.2297 0.131 Uiso 1 1 calc R U . . .
C15A C 0.4168(5) 0.5525(8) 0.4636(3) 0.055(3) Uani 1 1 d . U . . .
C16A C 0.4120(5) 0.4336(8) 0.4781(3) 0.058(3) Uani 1 1 d . U . . .
C17A C 0.3799(5) 0.3768(9) 0.5156(3) 0.060(3) Uani 1 1 d . U . . .
C18A C 0.3928(5) 0.2554(9) 0.5118(4) 0.063(3) Uani 1 1 d . U . . .
C19A C 0.4311(5) 0.2376(9) 0.4717(4) 0.067(3) Uani 1 1 d . U . . .
C20A C 0.3407(5) 0.4273(9) 0.5557(3) 0.079(3) Uani 1 1 d . U . . .
H20D H 0.3638 0.4925 0.5695 0.119 Uiso 1 1 calc R U . . .
H20E H 0.3338 0.3668 0.5788 0.119 Uiso 1 1 calc R U . . .
H20F H 0.2996 0.4547 0.5442 0.119 Uiso 1 1 calc R U . . .
C21A C 0.4565(6) 0.1239(8) 0.4526(4) 0.089(3) Uani 1 1 d . U . . .
H21D H 0.5030 0.1238 0.4544 0.133 Uiso 1 1 calc R U . . .
H21E H 0.4433 0.1156 0.4206 0.133 Uiso 1 1 calc R U . . .
H21F H 0.4397 0.0588 0.4706 0.133 Uiso 1 1 calc R U . . .
C22A C 0.3706(5) 0.1628(10) 0.5424(4) 0.071(3) Uani 1 1 d . U . . .
C23A C 0.3516(5) 0.0915(10) 0.5686(4) 0.077(3) Uani 1 1 d . U . . .
C24A C 0.3276(5) 0.0102(10) 0.6024(4) 0.069(3) Uani 1 1 d . U . . .
C25A C 0.2862(6) 0.0476(11) 0.6367(4) 0.098(4) Uani 1 1 d . U . . .
H25A H 0.2732 0.1266 0.6377 0.118 Uiso 1 1 calc R U . . .
C26A C 0.2634(6) -0.0315(12) 0.6703(4) 0.098(4) Uani 1 1 d . U . . .
H26A H 0.2362 -0.0043 0.6939 0.118 Uiso 1 1 calc R U . . .
C27A C 0.2802(6) -0.1471(13) 0.6690(4) 0.104(4) Uani 1 1 d . U . . .
H27A H 0.2640 -0.1999 0.6911 0.125 Uiso 1 1 calc R U . . .
C28A C 0.3211(6) -0.1857(11) 0.6349(4) 0.095(4) Uani 1 1 d . U . . .
H28A H 0.3329 -0.2653 0.6337 0.114 Uiso 1 1 calc R U . . .
C29A C 0.3451(5) -0.1078(10) 0.6022(4) 0.085(3) Uani 1 1 d . U . . .
H29A H 0.3737 -0.1352 0.5795 0.102 Uiso 1 1 calc R U . . .
C30A C 0.3752(4) 0.6428(8) 0.4886(3) 0.062(3) Uani 1 1 d . U . . .
H30C H 0.3942 0.7208 0.4844 0.074 Uiso 1 1 calc R U . . .
H30D H 0.3757 0.6253 0.5218 0.074 Uiso 1 1 calc R U . . .
C31A C 0.3049(5) 0.6468(11) 0.4721(4) 0.083(3) Uani 1 1 d . U . . .
H31A H 0.2839 0.5750 0.4841 0.100 Uiso 1 1 calc R U . . .
C32A C 0.2722(6) 0.7520(13) 0.4961(5) 0.140(5) Uani 1 1 d . U . . .
H32D H 0.2775 0.7450 0.5294 0.209 Uiso 1 1 calc R U . . .
H32E H 0.2269 0.7525 0.4886 0.209 Uiso 1 1 calc R U . . .
H32F H 0.2918 0.8245 0.4856 0.209 Uiso 1 1 calc R U . . .
C33A C 0.2946(5) 0.6470(12) 0.4212(4) 0.104(4) Uani 1 1 d . U . . .
H33C H 0.3220 0.5857 0.4080 0.125 Uiso 1 1 calc R U . . .
H33D H 0.3102 0.7224 0.4093 0.125 Uiso 1 1 calc R U . . .
C34A C 0.2264(7) 0.6286(17) 0.4021(6) 0.169(7) Uani 1 1 d . U . . .
H34C H 0.2085 0.5571 0.4159 0.202 Uiso 1 1 calc R U . . .
H34D H 0.1996 0.6947 0.4119 0.202 Uiso 1 1 calc R U . . .
C35A C 0.2227(10) 0.618(2) 0.3502(6) 0.256(11) Uani 1 1 d D U . . .
H35C H 0.2372 0.6928 0.3369 0.308 Uiso 1 1 calc R U . . .
H35D H 0.2534 0.5578 0.3405 0.308 Uiso 1 1 calc R U . . .
C36A C 0.1589(11) 0.589(3) 0.3287(8) 0.300(12) Uani 1 1 d D U . . .
H36A H 0.1199 0.6176 0.3445 0.360 Uiso 1 1 calc R U . . .
C37A C 0.1693(17) 0.461(3) 0.3274(11) 0.387(17) Uani 1 1 d D U . . .
H37D H 0.2066 0.4439 0.3085 0.581 Uiso 1 1 calc . U . . .
H37E H 0.1319 0.4230 0.3143 0.581 Uiso 1 1 calc . U . . .
H37F H 0.1764 0.4324 0.3586 0.581 Uiso 1 1 calc . U . . .
C38A C 0.1705(14) 0.630(3) 0.2817(7) 0.368(15) Uani 1 1 d D U . . .
H38D H 0.1643 0.7141 0.2804 0.552 Uiso 1 1 calc R U . . .
H38E H 0.2141 0.6108 0.2728 0.552 Uiso 1 1 calc R U . . .
H38F H 0.1408 0.5915 0.2608 0.552 Uiso 1 1 calc R U . . .
B1A B 0.4843(6) 0.3656(10) 0.4074(5) 0.064(3) Uani 1 1 d . U . . .

loop_
_atom_site_aniso_label
_atom_site_aniso_U_11
_atom_site_aniso_U_22
_atom_site_aniso_U_33
_atom_site_aniso_U_23
_atom_site_aniso_U_13
_atom_site_aniso_U_12
F1 0.131(5) 0.067(4) 0.074(4) -0.013(3) -0.011(4) -0.014(4)
F2 0.084(4) 0.062(4) 0.104(4) 0.007(3) 0.014(4) 0.019(3)
N1 0.061(5) 0.046(4) 0.069(5) -0.004(3) -0.006(4) 0.003(4)
N2 0.061(5) 0.043(4) 0.067(5) -0.003(4) 0.000(4) 0.001(3)
C1 0.056(6) 0.046(5) 0.063(5) -0.004(4) -0.012(5) -0.001(4)
C2 0.059(6) 0.053(5) 0.066(6) -0.004(4) -0.008(5) -0.004(4)
C3 0.059(6) 0.053(5) 0.081(6) 0.002(4) -0.008(5) -0.002(4)
C4 0.068(7) 0.045(5) 0.076(6) -0.006(4) -0.007(5) -0.003(4)
C5 0.071(7) 0.074(7) 0.074(7) 0.000(6) 0.010(6) -0.011(6)
C6 0.112(9) 0.061(6) 0.092(7) -0.011(6) -0.007(7) 0.005(6)
C7 0.067(7) 0.062(6) 0.078(7) 0.007(5) -0.009(5) 0.001(5)
C8 0.080(8) 0.059(7) 0.084(7) 0.004(5) 0.002(6) 0.006(5)
C9 0.057(6) 0.063(6) 0.082(7) 0.007(5) -0.005(5) 0.006(5)
C10 0.103(9) 0.061(7) 0.099(8) 0.005(6) 0.021(7) 0.008(6)
C11 0.126(10) 0.092(8) 0.112(9) 0.013(7) 0.045(8) -0.002(7)
C12 0.098(9) 0.084(8) 0.103(9) 0.013(7) 0.005(7) -0.029(7)
C13 0.119(10) 0.075(8) 0.123(10) 0.017(7) 0.019(8) 0.003(7)
C14 0.095(8) 0.060(6) 0.099(8) 0.005(6) 0.014(7) 0.012(5)
C15 0.065(6) 0.041(5) 0.063(6) -0.009(4) -0.005(5) -0.001(4)
C16 0.069(6) 0.046(5) 0.064(6) -0.005(4) -0.004(5) 0.005(4)
C17 0.067(6) 0.047(5) 0.068(6) -0.004(4) -0.014(5) 0.002(4)
C18 0.067(7) 0.056(5) 0.070(6) -0.001(4) -0.008(5) -0.004(5)
C19 0.058(6) 0.063(5) 0.061(6) -0.001(4) -0.004(5) 0.000(4)
C20 0.108(8) 0.051(6) 0.112(9) -0.006(6) 0.002(8) 0.003(6)
C21 0.077(8) 0.083(8) 0.093(7) -0.007(6) 0.012(6) -0.002(6)
C22 0.078(8) 0.072(7) 0.082(7) 0.010(5) -0.012(6) -0.012(6)
C23 0.085(8) 0.069(7) 0.090(7) 0.003(5) -0.010(6) -0.017(6)
C24 0.080(8) 0.079(7) 0.074(7) 0.017(6) -0.022(6) -0.019(6)
C25 0.117(10) 0.083(7) 0.108(8) 0.009(6) -0.030(7) -0.014(7)
C26 0.171(15) 0.096(9) 0.157(12) 0.036(8) -0.027(10) -0.009(9)
C27 0.111(12) 0.121(10) 0.149(12) 0.030(9) -0.041(9) -0.047(8)
C28 0.117(11) 0.144(11) 0.120(10) 0.031(9) 0.005(9) -0.029(10)
C29 0.118(11) 0.114(9) 0.102(8) 0.011(7) 0.006(8) -0.019(7)
C30 0.074(6) 0.045(6) 0.073(6) -0.007(5) 0.004(5) 0.004(5)
C31 0.072(7) 0.068(7) 0.084(7) -0.016(6) -0.001(5) 0.018(5)
C32 0.103(8) 0.077(8) 0.126(10) -0.017(7) 0.016(8) 0.035(6)
C33 0.087(8) 0.093(8) 0.158(10) -0.027(7) -0.037(8) 0.016(6)
C34 0.139(12) 0.142(12) 0.206(14) -0.044(10) -0.102(11) 0.052(10)
C35 0.181(14) 0.163(14) 0.125(10) -0.007(9) -0.032(9) -0.001(11)
C36 0.219(16) 0.192(17) 0.088(10) 0.006(10) -0.048(10) -0.019(13)
C37 0.40(3) 0.238(19) 0.180(16) 0.018(13) -0.112(19) -0.074(17)
C38 0.34(3) 0.26(2) 0.184(16) 0.057(15) -0.077(17) -0.072(19)
B1 0.083(7) 0.047(6) 0.073(6) -0.005(5) -0.001(5) 0.007(5)
F1A 0.089(4) 0.068(4) 0.115(4) 0.003(4) 0.017(4) 0.026(3)
F2A 0.156(6) 0.070(4) 0.079(4) -0.015(3) -0.005(4) -0.023(4)
N1A 0.063(5) 0.049(4) 0.070(5) -0.003(4) 0.002(4) 0.008(4)
N2A 0.071(5) 0.049(4) 0.071(5) -0.002(4) -0.002(4) 0.004(4)
C1A 0.058(6) 0.043(5) 0.066(5) -0.003(4) -0.008(5) 0.003(4)
C2A 0.062(6) 0.049(5) 0.081(6) 0.003(4) 0.001(5) 0.003(4)
C3A 0.064(7) 0.057(5) 0.070(6) 0.002(4) 0.003(5) 0.001(5)
C4A 0.076(7) 0.065(6) 0.074(6) -0.003(5) 0.009(5) 0.007(5)
C5A 0.089(8) 0.055(6) 0.094(8) 0.001(5) 0.002(7) 0.008(5)
C6A 0.095(8) 0.086(8) 0.083(7) -0.011(6) 0.026(7) 0.008(7)
C7A 0.071(7) 0.068(7) 0.065(6) 0.005(5) -0.005(6) -0.003(5)
C8A 0.082(8) 0.075(7) 0.073(7) 0.007(5) -0.009(6) -0.011(6)
C9A 0.087(9) 0.080(7) 0.084(7) 0.019(6) -0.005(6) -0.010(6)
C10A 0.139(11) 0.080(7) 0.122(9) 0.010(7) -0.016(8) -0.002(7)
C11A 0.174(14) 0.084(8) 0.142(11) 0.026(8) -0.039(10) -0.031(8)
C12A 0.131(12) 0.122(10) 0.141(11) 0.037(9) -0.038(9) -0.041(9)
C13A 0.132(11) 0.140(10) 0.118(10) 0.040(9) -0.002(8) -0.034(10)
C14A 0.118(11) 0.107(9) 0.102(8) 0.015(7) 0.013(8) -0.007(7)
C15A 0.057(6) 0.041(5) 0.067(6) 0.000(4) -0.007(5) 0.002(4)
C16A 0.065(6) 0.040(5) 0.069(6) -0.005(4) -0.005(5) 0.000(4)
C17A 0.057(6) 0.055(5) 0.068(6) -0.003(4) -0.005(5) -0.006(4)
C18A 0.064(7) 0.054(5) 0.071(6) 0.003(4) -0.008(5) -0.004(5)
C19A 0.071(7) 0.050(5) 0.080(6) -0.005(4) -0.006(5) -0.002(4)
C20A 0.089(8) 0.070(7) 0.078(7) 0.005(6) 0.009(6) -0.002(6)
C21A 0.115(9) 0.034(5) 0.118(8) -0.004(5) 0.004(8) -0.001(6)
C22A 0.063(7) 0.064(7) 0.085(7) 0.007(5) -0.011(6) -0.004(5)
C23A 0.078(8) 0.068(7) 0.086(7) 0.006(6) -0.008(6) -0.012(6)
C24A 0.072(7) 0.057(6) 0.079(7) 0.002(5) -0.001(5) -0.007(5)
C25A 0.108(9) 0.080(8) 0.108(8) 0.007(6) 0.016(7) 0.013(6)
C26A 0.111(9) 0.100(8) 0.084(8) -0.003(7) 0.017(7) -0.008(7)
C27A 0.122(10) 0.091(8) 0.100(9) 0.009(7) 0.019(8) -0.019(7)
C28A 0.114(10) 0.065(7) 0.106(9) 0.007(6) 0.010(7) -0.010(6)
C29A 0.087(8) 0.064(6) 0.103(8) 0.013(6) 0.011(7) -0.002(5)
C30A 0.068(6) 0.050(6) 0.068(6) 0.002(5) 0.001(5) 0.005(5)
C31A 0.065(6) 0.093(8) 0.091(7) -0.005(6) -0.001(6) 0.013(6)
C32A 0.100(9) 0.147(11) 0.171(12) -0.055(10) -0.002(9) 0.051(9)
C33A 0.080(7) 0.139(11) 0.095(7) 0.006(7) -0.007(6) 0.018(7)
C34A 0.095(9) 0.25(2) 0.161(11) 0.022(13) -0.029(9) -0.026(10)
C35A 0.186(16) 0.42(3) 0.159(12) 0.021(14) -0.025(12) -0.061(18)
C36A 0.253(19) 0.45(3) 0.198(16) -0.01(2) -0.053(16) -0.05(2)
C37A 0.37(3) 0.43(3) 0.36(3) 0.01(2) -0.01(3) -0.07(2)
C38A 0.38(3) 0.51(4) 0.214(17) 0.02(2) -0.07(2) -0.04(3)
B1A 0.072(7) 0.049(6) 0.071(6) -0.009(5) 0.002(5) 0.008(5)

loop_
_atom_type_symbol
_atom_type_description
_atom_type_scat_dispersion_real
_atom_type_scat_dispersion_imag
_atom_type_scat_source
C C 0.0033 0.0016 'International Tables Vol C Tables 4.2.6.8 and 6.1.1.4'
H H 0.0000 0.0000 'International Tables Vol C Tables 4.2.6.8 and 6.1.1.4'
B B 0.0013 0.0007 'International Tables Vol C Tables 4.2.6.8 and 6.1.1.4'
F F 0.0171 0.0103 'International Tables Vol C Tables 4.2.6.8 and 6.1.1.4'
N N 0.0061 0.0033 'International Tables Vol C Tables 4.2.6.8 and 6.1.1.4'

loop_
_geom_angle_atom_site_label_1
_geom_angle_atom_site_label_2
_geom_angle_atom_site_label_3
_geom_angle
_geom_angle_site_symmetry_1
_geom_angle_site_symmetry_3
_geom_angle_publ_flag
C1 N1 B1 126.0(8) . . ?
C4 N1 C1 107.3(8) . . ?
C4 N1 B1 126.6(9) . . ?
C16 N2 B1 125.6(9) . . ?
C19 N2 C16 108.1(8) . . ?
C19 N2 B1 126.3(9) . . ?
N1 C1 C2 107.5(8) . . ?
C15 C1 N1 119.8(9) . . ?
C15 C1 C2 132.7(10) . . ?
C1 C2 C5 131.1(9) . . ?
C3 C2 C1 106.6(10) . . ?
C3 C2 C5 122.3(10) . . ?
C2 C3 C4 108.2(10) . . ?
C2 C3 C7 127.1(11) . . ?
C4 C3 C7 124.8(10) . . ?
N1 C4 C3 110.4(9) . . ?
N1 C4 C6 121.3(10) . . ?
C3 C4 C6 128.3(10) . . ?
C8 C7 C3 174.6(12) . . ?
C7 C8 C9 177.0(12) . . ?
C10 C9 C8 118.6(10) . . ?
C14 C9 C8 121.9(11) . . ?
C14 C9 C10 119.5(11) . . ?
C11 C10 C9 120.7(12) . . ?
C10 C11 C12 120.4(13) . . ?
C13 C12 C11 119.0(12) . . ?
C12 C13 C14 120.8(12) . . ?
C9 C14 C13 119.5(12) . . ?
C1 C15 C16 121.1(9) . . ?
C1 C15 C30 121.7(9) . . ?
C16 C15 C30 117.0(8) . . ?
C15 C16 N2 119.7(9) . . ?
C17 C16 N2 106.5(9) . . ?
C17 C16 C15 133.7(9) . . ?
C16 C17 C20 129.8(10) . . ?
C18 C17 C16 108.5(9) . . ?
C18 C17 C20 121.6(9) . . ?
C17 C18 C19 107.4(9) . . ?
C17 C18 C22 127.5(10) . . ?
C19 C18 C22 124.9(10) . . ?
N2 C19 C18 109.4(9) . . ?
N2 C19 C21 123.8(9) . . ?
C18 C19 C21 126.7(10) . . ?
C23 C22 C18 172.0(13) . . ?
C22 C23 C24 179.1(13) . . ?
C25 C24 C23 118.0(12) . . ?
C29 C24 C23 120.7(12) . . ?
C29 C24 C25 121.3(12) . . ?
C24 C25 C26 119.5(13) . . ?
C27 C26 C25 117.7(16) . . ?
C26 C27 C28 126.0(17) . . ?
C27 C28 C29 116.3(15) . . ?
C24 C29 C28 119.0(14) . . ?
C15 C30 C31 112.2(8) . . ?
C32 C31 C30 107.7(8) . . ?
C33 C31 C30 113.2(9) . . ?
C33 C31 C32 111.8(9) . . ?
C31 C33 C34 109.2(11) . . ?
C35 C34 C33 118.0(13) . . ?
C34 C35 C36 120.1(15) . . ?
C37 C36 C35 109.3(16) . . ?
C38 C36 C35 111.5(16) . . ?
C38 C36 C37 110.8(15) . . ?
F1 B1 N1 108.1(9) . . ?
F1 B1 N2 110.4(9) . . ?
F2 B1 F1 108.9(9) . . ?
F2 B1 N1 110.8(10) . . ?
F2 B1 N2 111.6(10) . . ?
N2 B1 N1 107.0(9) . . ?
C1A N1A B1A 125.9(9) . . ?
C4A N1A C1A 109.6(8) . . ?
C4A N1A B1A 124.4(9) . . ?
C16A N2A B1A 126.2(8) . . ?
C19A N2A C16A 108.8(8) . . ?
C19A N2A B1A 125.0(9) . . ?
N1A C1A C2A 105.6(9) . . ?
C15A C1A N1A 120.3(9) . . ?
C15A C1A C2A 134.2(9) . . ?
C1A C2A C5A 130.0(10) . . ?
C3A C2A C1A 108.8(9) . . ?
C3A C2A C5A 121.1(9) . . ?
C2A C3A C4A 107.7(9) . . ?
C2A C3A C7A 126.4(10) . . ?
C4A C3A C7A 125.9(10) . . ?
N1A C4A C3A 108.3(9) . . ?
N1A C4A C6A 124.9(9) . . ?
C3A C4A C6A 126.8(10) . . ?
C8A C7A C3A 172.6(12) . . ?
C7A C8A C9A 179.4(15) . . ?
C10A C9A C8A 120.6(12) . . ?
C10A C9A C14A 119.6(12) . . ?
C14A C9A C8A 119.7(12) . . ?
C9A C10A C11A 120.0(14) . . ?
C12A C11A C10A 116.9(15) . . ?
C13A C12A C11A 125.3(17) . . ?
C12A C13A C14A 116.9(16) . . ?
C13A C14A C9A 121.2(14) . . ?
C1A C15A C16A 122.1(9) . . ?
C1A C15A C30A 120.3(9) . . ?
C16A C15A C30A 117.6(9) . . ?
N2A C16A C15A 119.0(9) . . ?
N2A C16A C17A 107.6(9) . . ?
C15A C16A C17A 133.4(10) . . ?
C16A C17A C20A 130.9(9) . . ?
C18A C17A C16A 107.2(9) . . ?
C18A C17A C20A 121.9(10) . . ?
C17A C18A C19A 108.0(9) . . ?
C17A C18A C22A 127.0(10) . . ?
C19A C18A C22A 124.9(10) . . ?
N2A C19A C18A 108.4(9) . . ?
N2A C19A C21A 123.3(10) . . ?
C18A C19A C21A 128.3(10) . . ?
C23A C22A C18A 177.0(13) . . ?
C22A C23A C24A 176.5(13) . . ?
C25A C24A C23A 120.5(11) . . ?
C25A C24A C29A 117.6(11) . . ?
C29A C24A C23A 121.9(11) . . ?
C24A C25A C26A 120.6(12) . . ?
C27A C26A C25A 120.9(13) . . ?
C26A C27A C28A 119.1(13) . . ?
C27A C28A C29A 120.5(12) . . ?
C28A C29A C24A 121.3(12) . . ?
C15A C30A C31A 114.4(8) . . ?
C30A C31A C32A 107.6(9) . . ?
C33A C31A C30A 116.4(9) . . ?
C33A C31A C32A 112.4(11) . . ?
C31A C33A C34A 119.2(11) . . ?
C35A C34A C33A 114.6(14) . . ?
C36A C35A C34A 118.3(18) . . ?
C37A C36A C35A 96(2) . . ?
C38A C36A C35A 99.6(19) . . ?
C38A C36A C37A 106(3) . . ?
F1A B1A N1A 109.8(9) . . ?
F1A B1A N2A 108.7(9) . . ?
F2A B1A F1A 109.3(9) . . ?
F2A B1A N1A 112.0(10) . . ?
F2A B1A N2A 110.7(9) . . ?
N1A B1A N2A 106.2(9) . . ?

loop_
_geom_bond_atom_site_label_1
_geom_bond_atom_site_label_2
_geom_bond_distance
_geom_bond_site_symmetry_2
_geom_bond_publ_flag
F1 B1 1.409(13) . ?
F2 B1 1.364(13) . ?
N1 C1 1.422(11) . ?
N1 C4 1.354(11) . ?
N1 B1 1.533(14) . ?
N2 C16 1.423(10) . ?
N2 C19 1.345(11) . ?
N2 B1 1.520(13) . ?
C1 C2 1.431(12) . ?
C1 C15 1.378(12) . ?
C2 C3 1.392(12) . ?
C2 C5 1.482(12) . ?
C3 C4 1.395(12) . ?
C3 C7 1.430(14) . ?
C4 C6 1.488(13) . ?
C7 C8 1.179(13) . ?
C8 C9 1.447(14) . ?
C9 C10 1.373(13) . ?
C9 C14 1.372(13) . ?
C10 C11 1.348(14) . ?
C11 C12 1.394(16) . ?
C12 C13 1.349(14) . ?
C13 C14 1.388(14) . ?
C15 C16 1.413(12) . ?
C15 C30 1.512(12) . ?
C16 C17 1.408(12) . ?
C17 C18 1.371(13) . ?
C17 C20 1.521(12) . ?
C18 C19 1.410(12) . ?
C18 C22 1.421(14) . ?
C19 C21 1.499(12) . ?
C22 C23 1.186(12) . ?
C23 C24 1.461(14) . ?
C24 C25 1.390(15) . ?
C24 C29 1.356(15) . ?
C25 C26 1.400(16) . ?
C26 C27 1.321(18) . ?
C27 C28 1.361(18) . ?
C28 C29 1.435(17) . ?
C30 C31 1.564(12) . ?
C31 C32 1.527(13) . ?
C31 C33 1.521(14) . ?
C33 C34 1.560(17) . ?
C34 C35 1.397(17) . ?
C35 C36 1.505(16) . ?
C36 C37 1.454(19) . ?
C36 C38 1.424(18) . ?
F1A B1A 1.394(12) . ?
F2A B1A 1.356(13) . ?
N1A C1A 1.409(11) . ?
N1A C4A 1.354(11) . ?
N1A B1A 1.531(13) . ?
N2A C16A 1.401(11) . ?
N2A C19A 1.366(11) . ?
N2A B1A 1.544(13) . ?
C1A C2A 1.416(12) . ?
C1A C15A 1.364(12) . ?
C2A C3A 1.374(12) . ?
C2A C5A 1.519(12) . ?
C3A C4A 1.407(13) . ?
C3A C7A 1.431(13) . ?
C4A C6A 1.480(12) . ?
C7A C8A 1.186(12) . ?
C8A C9A 1.439(14) . ?
C9A C10A 1.370(15) . ?
C9A C14A 1.390(14) . ?
C10A C11A 1.382(16) . ?
C11A C12A 1.374(18) . ?
C12A C13A 1.334(19) . ?
C13A C14A 1.364(16) . ?
C15A C16A 1.405(12) . ?
C15A C30A 1.511(12) . ?
C16A C17A 1.415(12) . ?
C17A C18A 1.398(12) . ?
C17A C20A 1.515(12) . ?
C18A C19A 1.408(12) . ?
C18A C22A 1.437(14) . ?
C19A C21A 1.489(12) . ?
C22A C23A 1.166(13) . ?
C23A C24A 1.421(14) . ?
C24A C25A 1.369(13) . ?
C24A C29A 1.378(14) . ?
C25A C26A 1.391(15) . ?
C26A C27A 1.348(16) . ?
C27A C28A 1.362(14) . ?
C28A C29A 1.375(14) . ?
C30A C31A 1.527(12) . ?
C31A C32A 1.527(15) . ?
C31A C33A 1.470(12) . ?
C33A C34A 1.523(16) . ?
C34A C35A 1.49(2) . ?
C35A C36A 1.489(17) . ?
C36A C37A 1.45(2) . ?
C36A C38A 1.440(18) . ?

loop_
_twin_individual_id
_twin_individual_mass_fraction_refined
1 1(3)
2 0(3)
